data_7120538
loop_
_publ_author_name
'Zhang, Yixin'
'Tong, Peng'
'Yang, Dawei'
'Li, Jianzhe'
'Wang, Baomin'
'Qu, Jingping'

_publ_section_title
;
 Migratory Insertion and Hydrogenation of a Bridging Azide in
 Thiolate-Bridged Dicobalt Reaction Platform
;
_journal_name_full 'Chem. Commun.'
_journal_paper_doi 10.1039/C7CC05092E
_journal_year 2017
_chemical_formula_sum 'C48 H60 B Co2 N3 S2'
_chemical_formula_weight 871.78
_space_group_crystal_system monoclinic
_space_group_IT_number 14
_space_group_name_Hall '-P 2ybc'
_space_group_name_H-M_alt 'P 1 21/c 1'
_symmetry_space_group_name_Hall '-P 2ybc'
_symmetry_space_group_name_H-M 'P 1 21/c 1'
_atom_sites_solution_hydrogens geom
_audit_creation_method SHELXL-2014/7
_audit_update_record
;
2017-05-23 deposited with the CCDC.
2017-08-10 downloaded from the CCDC.
;
_cell_angle_alpha 90
_cell_angle_beta 91.9523(14)
_cell_angle_gamma 90
_cell_formula_units_Z 4
_cell_length_a 9.6350(6)
_cell_length_b 32.469(2)
_cell_length_c 14.6586(9)
_cell_measurement_reflns_used 9880
_cell_measurement_temperature 173(2)
_cell_measurement_theta_max 27.39
_cell_measurement_theta_min 2.21
_cell_volume 4583.1(5)
_computing_cell_refinement 'Bruker SAINT'
_computing_data_collection 'Bruker APEX2'
_computing_data_reduction 'Bruker SAINT'
_computing_molecular_graphics 'Bruker SHELXTL'
_computing_publication_material 'Bruker SHELXTL'
_computing_structure_refinement 'SHELXL-2014 (Sheldrick 2014)'
_computing_structure_solution 'SHELXS-97 (Sheldrick 2008)'
_diffrn_ambient_temperature 173(2)
_diffrn_measured_fraction_theta_full 0.999
_diffrn_measured_fraction_theta_max 0.999
_diffrn_measurement_device_type 'Bruker APEX-II CCD'
_diffrn_measurement_method '\f and \w scans'
_diffrn_radiation_type MoK\a
_diffrn_radiation_wavelength 0.71073
_diffrn_reflns_av_R_equivalents 0.0349
_diffrn_reflns_av_unetI/netI 0.0273
_diffrn_reflns_Laue_measured_fraction_full 0.999
_diffrn_reflns_Laue_measured_fraction_max 0.999
_diffrn_reflns_limit_h_max 11
_diffrn_reflns_limit_h_min -11
_diffrn_reflns_limit_k_max 38
_diffrn_reflns_limit_k_min -38
_diffrn_reflns_limit_l_max 17
_diffrn_reflns_limit_l_min -17
_diffrn_reflns_number 43897
_diffrn_reflns_point_group_measured_fraction_full 0.999
_diffrn_reflns_point_group_measured_fraction_max 0.999
_diffrn_reflns_theta_full 25.000
_diffrn_reflns_theta_max 25.000
_diffrn_reflns_theta_min 2.115
_diffrn_standards_number 0
_exptl_absorpt_coefficient_mu 0.850
_exptl_absorpt_correction_type none
_exptl_crystal_colour black
_exptl_crystal_density_diffrn 1.263
_exptl_crystal_description block
_exptl_crystal_F_000 1840
_exptl_crystal_size_max 0.300
_exptl_crystal_size_mid 0.210
_exptl_crystal_size_min 0.140
_exptl_transmission_factor_max 0.7456
_exptl_transmission_factor_min 0.7060
_refine_diff_density_max 0.529
_refine_diff_density_min -0.395
_refine_diff_density_rms 0.059
_refine_ls_extinction_method none
_refine_ls_goodness_of_fit_ref 0.923
_refine_ls_hydrogen_treatment 'riding mode'
_refine_ls_matrix_type full
_refine_ls_number_parameters 571
_refine_ls_number_reflns 8080
_refine_ls_number_restraints 24
_refine_ls_restrained_S_all 0.937
_refine_ls_R_factor_all 0.0484
_refine_ls_R_factor_gt 0.0391
_refine_ls_shift/su_max 0.069
_refine_ls_shift/su_mean 0.001
_refine_ls_structure_factor_coef Fsqd
_refine_ls_weighting_details 'w=1/[\s^2^(Fo^2^)+(0.0548P)^2^+6.9126P] where P=(Fo^2^+2Fc^2^)/3'
_refine_ls_weighting_scheme calc
_refine_ls_wR_factor_gt 0.0993
_refine_ls_wR_factor_ref 0.1037
_reflns_Friedel_coverage 0.000
_reflns_number_gt 6942
_reflns_number_total 8080
_reflns_threshold_expression 'I > 2\s(I)'
_cod_data_source_file c7cc05092e2.cif
_cod_data_source_block 1_sq
_cod_original_cell_volume 4583.0(5)
_cod_database_code 7120538
_shelx_shelxl_version_number 2014/7
_shelx_space_group_comment
;
The symmetry employed for this shelxl refinement is uniquely defined
by the following loop, which should always be used as a source of
symmetry information in preference to the above space-group names.
They are only intended as comments.
;
_shelx_estimated_absorpt_t_min 0.785
_shelx_estimated_absorpt_t_max 0.890
_platon_squeeze_void_probe_radius 1.20

loop_
_space_group_symop_operation_xyz
'x, y, z'
'-x, y+1/2, -z+1/2'
'-x, -y, -z'
'x, -y-1/2, z-1/2'

loop_
_atom_site_label
_atom_site_type_symbol
_atom_site_fract_x
_atom_site_fract_y
_atom_site_fract_z
_atom_site_U_iso_or_equiv
_atom_site_adp_type
_atom_site_occupancy
_atom_site_site_symmetry_order
_atom_site_calc_flag
_atom_site_refinement_flags_posn
_atom_site_refinement_flags_adp
_atom_site_refinement_flags_occupancy
_atom_site_disorder_assembly
_atom_site_disorder_group
B1 B -0.0965(3) 0.12140(8) -0.35906(19) 0.0211(6) Uani 1 1 d . . . . .
Co2 Co 0.24704(3) 0.16687(2) 0.11885(2) 0.02170(10) Uani 1 1 d . . . . .
Co1 Co 0.39109(3) 0.11382(2) 0.24453(2) 0.02326(10) Uani 1 1 d . . . . .
S1 S 0.40289(15) 0.18560(4) 0.23487(9) 0.0241(4) Uani 0.4438(15) 1 d . U P A 1
S2 S 0.40509(15) 0.11864(4) 0.09588(10) 0.0262(4) Uani 0.4438(15) 1 d . U P A 1
C21 C 0.5667(6) 0.19889(19) 0.1825(5) 0.0335(14) Uani 0.4438(15) 1 d . U P A 1
H21A H 0.6285 0.1745 0.1834 0.040 Uiso 0.4438(15) 1 calc R U P A 1
H21B H 0.5482 0.2068 0.1180 0.040 Uiso 0.4438(15) 1 calc R U P A 1
C22 C 0.638(3) 0.2339(7) 0.2325(17) 0.071(6) Uani 0.4438(15) 1 d . U P A 1
H22A H 0.7252 0.2404 0.2032 0.107 Uiso 0.4438(15) 1 calc R U P A 1
H22B H 0.5774 0.2581 0.2307 0.107 Uiso 0.4438(15) 1 calc R U P A 1
H22C H 0.6576 0.2259 0.2961 0.107 Uiso 0.4438(15) 1 calc R U P A 1
C23 C 0.3190(9) 0.0735(2) 0.0482(5) 0.0443(17) Uani 0.4438(15) 1 d . U P A 1
H23A H 0.2983 0.0541 0.0981 0.053 Uiso 0.4438(15) 1 calc R U P A 1
H23B H 0.2297 0.0819 0.0182 0.053 Uiso 0.4438(15) 1 calc R U P A 1
C24 C 0.402(3) 0.0531(6) -0.0170(15) 0.094(7) Uani 0.4438(15) 1 d . U P A 1
H24A H 0.3523 0.0289 -0.0412 0.142 Uiso 0.4438(15) 1 calc R U P A 1
H24B H 0.4214 0.0720 -0.0671 0.142 Uiso 0.4438(15) 1 calc R U P A 1
H24C H 0.4900 0.0443 0.0126 0.142 Uiso 0.4438(15) 1 calc R U P A 1
N1 N 0.1894(6) 0.1301(2) 0.2243(4) 0.0240(11) Uani 0.4438(15) 1 d . U P A 1
N2 N 0.1033(6) 0.1052(2) 0.2159(5) 0.0484(16) Uani 0.4438(15) 1 d . U P A 1
N3 N 0.0177(7) 0.0798(3) 0.2126(6) 0.080(3) Uani 0.4438(15) 1 d . U P A 1
S1' S 0.47429(12) 0.16648(3) 0.16349(8) 0.0269(3) Uani 0.5562(15) 1 d . U P A 2
S2' S 0.28180(11) 0.09723(3) 0.10542(8) 0.0244(3) Uani 0.5562(15) 1 d . U P A 2
C21' C 0.4863(6) 0.20826(16) 0.2508(4) 0.0399(12) Uani 0.5562(15) 1 d . U P A 2
H21C H 0.4021 0.2257 0.2459 0.048 Uiso 0.5562(15) 1 calc R U P A 2
H21D H 0.4911 0.1960 0.3126 0.048 Uiso 0.5562(15) 1 calc R U P A 2
C22' C 0.6141(19) 0.2346(5) 0.2371(10) 0.059(4) Uani 0.5562(15) 1 d . U P A 2
H22D H 0.6189 0.2563 0.2834 0.088 Uiso 0.5562(15) 1 calc R U P A 2
H22E H 0.6975 0.2173 0.2428 0.088 Uiso 0.5562(15) 1 calc R U P A 2
H22F H 0.6086 0.2470 0.1762 0.088 Uiso 0.5562(15) 1 calc R U P A 2
C23' C 0.4069(5) 0.08653(17) 0.0174(4) 0.0344(11) Uani 0.5562(15) 1 d . U P A 2
H23C H 0.4035 0.1090 -0.0283 0.041 Uiso 0.5562(15) 1 calc R U P A 2
H23D H 0.5016 0.0859 0.0457 0.041 Uiso 0.5562(15) 1 calc R U P A 2
C24' C 0.3775(17) 0.0460(3) -0.0299(9) 0.057(3) Uani 0.5562(15) 1 d . U P A 2
H24D H 0.4465 0.0414 -0.0765 0.086 Uiso 0.5562(15) 1 calc R U P A 2
H24E H 0.3826 0.0236 0.0149 0.086 Uiso 0.5562(15) 1 calc R U P A 2
H24F H 0.2844 0.0467 -0.0590 0.086 Uiso 0.5562(15) 1 calc R U P A 2
N1' N 0.2232(5) 0.15040(15) 0.2498(3) 0.0274(10) Uani 0.5562(15) 1 d . U P A 2
N2' N 0.1140(5) 0.13471(13) 0.2674(3) 0.0294(9) Uani 0.5562(15) 1 d . U P A 2
N3' N 0.0099(5) 0.12307(18) 0.2923(3) 0.0539(14) Uani 0.5562(15) 1 d . U P A 2
C11 C 0.04688(18) 0.18186(6) 0.07237(12) 0.0298(6) Uani 1 1 d G . . . .
C12 C 0.11154(18) 0.21665(5) 0.11591(12) 0.0286(6) Uani 1 1 d G . . . .
C13 C 0.23412(18) 0.22630(5) 0.06797(13) 0.0322(6) Uani 1 1 d G . . . .
C14 C 0.24520(19) 0.19752(6) -0.00518(12) 0.0328(6) Uani 1 1 d G . . . .
C15 C 0.12946(18) 0.17003(6) -0.00244(12) 0.0318(6) Uani 1 1 d G . . . .
C16 C -0.0872(3) 0.16309(10) 0.0974(2) 0.0416(7) Uani 1 1 d . . . . .
H16A H -0.1219 0.1770 0.1514 0.062 Uiso 1 1 calc R U . . .
H16B H -0.1550 0.1661 0.0465 0.062 Uiso 1 1 calc R U . . .
H16C H -0.0733 0.1338 0.1108 0.062 Uiso 1 1 calc R U . . .
C17 C 0.0582(3) 0.23962(9) 0.1955(2) 0.0394(7) Uani 1 1 d . . . . .
H17A H -0.0274 0.2266 0.2154 0.059 Uiso 1 1 calc R U . . .
H17B H 0.1281 0.2391 0.2457 0.059 Uiso 1 1 calc R U . . .
H17C H 0.0389 0.2682 0.1778 0.059 Uiso 1 1 calc R U . . .
C18 C 0.3248(3) 0.26299(9) 0.0845(2) 0.0458(8) Uani 1 1 d . . . . .
H18A H 0.2953 0.2776 0.1391 0.069 Uiso 1 1 calc R U . . .
H18B H 0.4214 0.2540 0.0936 0.069 Uiso 1 1 calc R U . . .
H18C H 0.3173 0.2815 0.0317 0.069 Uiso 1 1 calc R U . . .
C19 C 0.3549(3) 0.19787(11) -0.0747(2) 0.0460(8) Uani 1 1 d . . . . .
H19A H 0.3394 0.1750 -0.1173 0.069 Uiso 1 1 calc R U . . .
H19B H 0.3510 0.2240 -0.1083 0.069 Uiso 1 1 calc R U . . .
H19C H 0.4464 0.1949 -0.0440 0.069 Uiso 1 1 calc R U . . .
C20 C 0.0926(3) 0.13738(11) -0.0712(2) 0.0477(8) Uani 1 1 d . . . . .
H20A H 0.1664 0.1353 -0.1153 0.072 Uiso 1 1 calc R U . . .
H20B H 0.0821 0.1109 -0.0401 0.072 Uiso 1 1 calc R U . . .
H20C H 0.0050 0.1446 -0.1033 0.072 Uiso 1 1 calc R U . . .
C1 C 0.3558(2) 0.07456(8) 0.35274(16) 0.0613(12) Uani 1 1 d G . . . .
C2 C 0.4402(2) 0.10795(7) 0.38300(13) 0.0456(8) Uani 1 1 d G . . . .
C3 C 0.5631(2) 0.10746(6) 0.33252(13) 0.0293(6) Uani 1 1 d G . . . .
C4 C 0.55454(19) 0.07379(5) 0.27109(13) 0.0283(6) Uani 1 1 d G . . . .
C5 C 0.4264(2) 0.05347(6) 0.28356(16) 0.0463(9) Uani 1 1 d G . . . .
C6 C 0.2195(4) 0.06239(18) 0.3912(4) 0.121(2) Uani 1 1 d . U . . .
H6A H 0.1941 0.0822 0.4381 0.181 Uiso 1 1 calc R U . . .
H6B H 0.1477 0.0621 0.3422 0.181 Uiso 1 1 calc R U . . .
H6C H 0.2277 0.0349 0.4183 0.181 Uiso 1 1 calc R U . . .
C7 C 0.4088(5) 0.13907(16) 0.4566(2) 0.0943(19) Uani 1 1 d . . . . .
H7A H 0.3179 0.1330 0.4815 0.141 Uiso 1 1 calc R U . . .
H7B H 0.4804 0.1375 0.5056 0.141 Uiso 1 1 calc R U . . .
H7C H 0.4078 0.1668 0.4304 0.141 Uiso 1 1 calc R U . . .
C8 C 0.6895(4) 0.13339(10) 0.3486(3) 0.0537(9) Uani 1 1 d . . . . .
H8A H 0.6703 0.1547 0.3938 0.081 Uiso 1 1 calc R U . . .
H8B H 0.7664 0.1161 0.3713 0.081 Uiso 1 1 calc R U . . .
H8C H 0.7147 0.1465 0.2912 0.081 Uiso 1 1 calc R U . . .
C9 C 0.6666(4) 0.06206(11) 0.2084(2) 0.0529(9) Uani 1 1 d . . . . .
H9A H 0.6374 0.0379 0.1726 0.079 Uiso 1 1 calc R U . . .
H9B H 0.6847 0.0850 0.1671 0.079 Uiso 1 1 calc R U . . .
H9C H 0.7515 0.0555 0.2442 0.079 Uiso 1 1 calc R U . . .
C10 C 0.3805(5) 0.01364(11) 0.2396(4) 0.103(2) Uani 1 1 d . . . . .
H10A H 0.4472 0.0055 0.1939 0.154 Uiso 1 1 calc R U . . .
H10B H 0.3758 -0.0079 0.2863 0.154 Uiso 1 1 calc R U . . .
H10C H 0.2886 0.0173 0.2100 0.154 Uiso 1 1 calc R U . . .
C31 C -0.1775(2) 0.12765(7) -0.26329(16) 0.0219(5) Uani 1 1 d . . . . .
C32 C -0.2055(3) 0.16551(8) -0.22255(18) 0.0272(6) Uani 1 1 d . . . . .
H32A H -0.1782 0.1900 -0.2524 0.033 Uiso 1 1 calc R U . . .
C33 C -0.2720(3) 0.16873(9) -0.13973(19) 0.0343(6) Uani 1 1 d . . . . .
H33A H -0.2901 0.1951 -0.1149 0.041 Uiso 1 1 calc R U . . .
C34 C -0.3114(3) 0.13400(9) -0.09393(19) 0.0365(7) Uani 1 1 d . . . . .
H34A H -0.3575 0.1361 -0.0379 0.044 Uiso 1 1 calc R U . . .
C35 C -0.2830(3) 0.09594(9) -0.13064(19) 0.0383(7) Uani 1 1 d . . . . .
H35A H -0.3080 0.0716 -0.0992 0.046 Uiso 1 1 calc R U . . .
C36 C -0.2182(3) 0.09310(8) -0.21322(18) 0.0316(6) Uani 1 1 d . . . . .
H36A H -0.2003 0.0665 -0.2372 0.038 Uiso 1 1 calc R U . . .
C41 C 0.0647(3) 0.10968(7) -0.32812(16) 0.0224(5) Uani 1 1 d . . . . .
C42 C 0.1064(3) 0.06925(8) -0.30701(19) 0.0339(6) Uani 1 1 d . . . . .
H42A H 0.0400 0.0477 -0.3131 0.041 Uiso 1 1 calc R U . . .
C43 C 0.2409(3) 0.05952(10) -0.2776(2) 0.0446(8) Uani 1 1 d . . . . .
H43A H 0.2639 0.0317 -0.2636 0.053 Uiso 1 1 calc R U . . .
C44 C 0.3413(3) 0.08951(10) -0.2684(2) 0.0421(7) Uani 1 1 d . . . . .
H44A H 0.4338 0.0827 -0.2497 0.050 Uiso 1 1 calc R U . . .
C45 C 0.3043(3) 0.12967(9) -0.28704(18) 0.0352(6) Uani 1 1 d . . . . .
H45A H 0.3716 0.1509 -0.2806 0.042 Uiso 1 1 calc R U . . .
C46 C 0.1689(3) 0.13925(8) -0.31532(17) 0.0278(6) Uani 1 1 d . . . . .
H46A H 0.1460 0.1673 -0.3265 0.033 Uiso 1 1 calc R U . . .
C51 C -0.1031(3) 0.16189(7) -0.42690(16) 0.0223(5) Uani 1 1 d . . . . .
C52 C 0.0019(3) 0.16962(8) -0.48852(17) 0.0296(6) Uani 1 1 d . . . . .
H52A H 0.0797 0.1516 -0.4884 0.036 Uiso 1 1 calc R U . . .
C53 C -0.0022(3) 0.20222(9) -0.54965(19) 0.0377(7) Uani 1 1 d . . . . .
H53A H 0.0720 0.2062 -0.5899 0.045 Uiso 1 1 calc R U . . .
C54 C -0.1135(3) 0.22894(8) -0.55225(19) 0.0372(7) Uani 1 1 d . . . . .
H54A H -0.1160 0.2517 -0.5929 0.045 Uiso 1 1 calc R U . . .
C55 C -0.2210(3) 0.22186(8) -0.49477(19) 0.0362(7) Uani 1 1 d . . . . .
H55A H -0.2992 0.2397 -0.4965 0.043 Uiso 1 1 calc R U . . .
C56 C -0.2164(3) 0.18884(8) -0.43413(17) 0.0274(6) Uani 1 1 d . . . . .
H56A H -0.2930 0.1844 -0.3962 0.033 Uiso 1 1 calc R U . . .
C61 C -0.1715(2) 0.08467(7) -0.42042(16) 0.0219(5) Uani 1 1 d . . . . .
C62 C -0.3142(3) 0.07729(8) -0.42060(17) 0.0268(5) Uani 1 1 d . . . . .
H62A H -0.3693 0.0926 -0.3800 0.032 Uiso 1 1 calc R U . . .
C63 C -0.3792(3) 0.04840(8) -0.47788(19) 0.0336(6) Uani 1 1 d . . . . .
H63A H -0.4765 0.0441 -0.4751 0.040 Uiso 1 1 calc R U . . .
C64 C -0.3035(3) 0.02612(8) -0.53843(19) 0.0366(7) Uani 1 1 d . . . . .
H64A H -0.3478 0.0065 -0.5778 0.044 Uiso 1 1 calc R U . . .
C65 C -0.1622(3) 0.03257(8) -0.54120(19) 0.0358(6) Uani 1 1 d . . . . .
H65A H -0.1085 0.0174 -0.5828 0.043 Uiso 1 1 calc R U . . .
C66 C -0.0986(3) 0.06122(8) -0.48302(17) 0.0288(6) Uani 1 1 d . . . . .
H66A H -0.0011 0.0651 -0.4859 0.035 Uiso 1 1 calc R U . . .

loop_
_atom_site_aniso_label
_atom_site_aniso_U_11
_atom_site_aniso_U_22
_atom_site_aniso_U_33
_atom_site_aniso_U_23
_atom_site_aniso_U_13
_atom_site_aniso_U_12
B1 0.0201(14) 0.0188(13) 0.0244(14) 0.0001(11) 0.0019(11) -0.0012(11)
Co2 0.01815(17) 0.02361(18) 0.02325(18) 0.00643(13) -0.00067(13) 0.00243(13)
Co1 0.01793(18) 0.02489(19) 0.02698(19) 0.01054(14) 0.00097(13) 0.00185(13)
S1 0.0263(8) 0.0201(7) 0.0255(7) 0.0022(5) -0.0046(6) -0.0002(6)
S2 0.0254(8) 0.0259(8) 0.0276(8) 0.0034(6) 0.0049(6) 0.0020(6)
C21 0.019(3) 0.035(3) 0.046(4) 0.015(3) -0.001(3) -0.007(2)
C22 0.049(7) 0.033(7) 0.131(15) -0.002(7) -0.007(7) -0.023(5)
C23 0.061(5) 0.032(4) 0.039(4) -0.006(3) 0.000(4) -0.001(3)
C24 0.087(10) 0.096(10) 0.103(13) -0.069(8) 0.041(8) -0.043(8)
N1 0.015(3) 0.031(3) 0.026(3) 0.013(3) 0.005(2) 0.008(2)
N2 0.025(3) 0.062(4) 0.058(4) 0.031(4) -0.002(3) -0.003(2)
N3 0.046(4) 0.086(6) 0.107(6) 0.030(5) -0.010(4) -0.032(4)
S1' 0.0239(6) 0.0236(6) 0.0328(6) 0.0067(5) -0.0049(5) -0.0054(4)
S2' 0.0233(6) 0.0231(6) 0.0268(6) 0.0004(5) -0.0001(4) -0.0016(4)
C21' 0.043(3) 0.030(3) 0.046(3) 0.008(2) -0.011(3) -0.006(2)
C22' 0.071(8) 0.054(7) 0.048(6) 0.011(4) -0.029(5) -0.032(6)
C23' 0.026(3) 0.040(3) 0.037(3) 0.005(2) 0.006(2) -0.001(2)
C24' 0.079(8) 0.047(4) 0.047(5) -0.017(4) 0.016(4) 0.011(5)
N1' 0.029(2) 0.021(2) 0.032(3) 0.0081(19) -0.0048(19) 0.0051(18)
N2' 0.028(2) 0.035(3) 0.025(2) 0.0112(19) 0.001(2) 0.0114(18)
N3' 0.036(2) 0.075(4) 0.052(3) 0.028(3) 0.011(2) 0.008(2)
C11 0.0222(13) 0.0405(15) 0.0263(13) 0.0094(12) -0.0043(10) 0.0078(11)
C12 0.0249(13) 0.0291(14) 0.0317(14) 0.0108(11) 0.0010(11) 0.0103(11)
C13 0.0298(14) 0.0289(14) 0.0378(15) 0.0169(12) 0.0004(12) 0.0087(11)
C14 0.0295(14) 0.0423(16) 0.0268(14) 0.0158(12) 0.0018(11) 0.0091(12)
C15 0.0256(14) 0.0454(16) 0.0240(13) 0.0092(12) -0.0048(11) 0.0084(12)
C16 0.0226(14) 0.059(2) 0.0426(17) 0.0091(14) -0.0012(12) 0.0023(13)
C17 0.0360(16) 0.0377(16) 0.0447(17) 0.0045(13) 0.0055(13) 0.0124(13)
C18 0.0415(17) 0.0298(15) 0.066(2) 0.0206(15) 0.0024(15) 0.0053(13)
C19 0.0398(17) 0.063(2) 0.0360(16) 0.0177(15) 0.0108(13) 0.0086(15)
C20 0.0397(17) 0.072(2) 0.0312(16) -0.0054(15) -0.0079(13) 0.0071(16)
C1 0.0272(16) 0.083(3) 0.074(2) 0.065(2) 0.0126(16) 0.0140(17)
C2 0.0490(19) 0.065(2) 0.0236(14) 0.0187(14) 0.0058(13) 0.0292(17)
C3 0.0314(14) 0.0289(14) 0.0269(13) 0.0051(11) -0.0082(11) 0.0086(11)
C4 0.0279(14) 0.0243(13) 0.0325(14) 0.0080(11) -0.0025(11) 0.0077(11)
C5 0.0391(17) 0.0266(15) 0.072(2) 0.0286(15) -0.0227(16) -0.0079(13)
C6 0.046(2) 0.168(5) 0.151(4) 0.129(4) 0.025(3) 0.008(3)
C7 0.126(4) 0.130(4) 0.0276(18) 0.010(2) 0.014(2) 0.090(3)
C8 0.053(2) 0.0427(18) 0.063(2) 0.0059(16) -0.0335(17) -0.0023(15)
C9 0.054(2) 0.058(2) 0.0468(19) 0.0004(16) 0.0042(16) 0.0351(17)
C10 0.116(4) 0.0294(19) 0.156(5) 0.034(2) -0.088(4) -0.026(2)
C31 0.0181(12) 0.0229(12) 0.0246(13) 0.0009(10) -0.0022(10) -0.0001(10)
C32 0.0230(13) 0.0261(13) 0.0324(14) -0.0013(11) 0.0010(11) -0.0004(10)
C33 0.0290(14) 0.0397(16) 0.0344(15) -0.0099(12) 0.0051(12) 0.0030(12)
C34 0.0273(14) 0.0555(19) 0.0272(14) -0.0013(13) 0.0068(11) -0.0019(13)
C35 0.0400(16) 0.0414(17) 0.0338(15) 0.0117(13) 0.0062(13) -0.0074(13)
C36 0.0392(16) 0.0245(13) 0.0311(14) 0.0021(11) 0.0021(12) -0.0008(11)
C41 0.0245(13) 0.0239(13) 0.0188(12) 0.0006(10) 0.0009(10) 0.0007(10)
C42 0.0327(15) 0.0265(14) 0.0419(16) 0.0018(12) -0.0065(12) 0.0022(11)
C43 0.0429(18) 0.0378(17) 0.0523(19) 0.0030(14) -0.0084(15) 0.0162(14)
C44 0.0279(15) 0.061(2) 0.0368(16) -0.0007(14) -0.0041(12) 0.0141(14)
C45 0.0260(14) 0.0511(18) 0.0287(14) -0.0017(13) 0.0016(11) -0.0072(13)
C46 0.0270(13) 0.0296(14) 0.0267(13) 0.0002(11) 0.0010(11) -0.0004(11)
C51 0.0259(13) 0.0191(12) 0.0218(12) -0.0031(9) -0.0017(10) -0.0026(10)
C52 0.0309(14) 0.0316(14) 0.0264(13) 0.0046(11) 0.0025(11) 0.0023(11)
C53 0.0427(17) 0.0412(16) 0.0294(15) 0.0100(12) 0.0024(12) -0.0074(13)
C54 0.0502(18) 0.0282(14) 0.0324(15) 0.0108(12) -0.0078(13) -0.0063(13)
C55 0.0434(17) 0.0273(14) 0.0372(16) 0.0025(12) -0.0091(13) 0.0082(12)
C56 0.0274(13) 0.0257(13) 0.0288(13) 0.0003(11) -0.0015(11) 0.0016(11)
C61 0.0243(12) 0.0193(12) 0.0221(12) 0.0048(10) -0.0014(10) 0.0009(10)
C62 0.0252(13) 0.0262(13) 0.0290(14) 0.0062(11) -0.0001(11) -0.0004(10)
C63 0.0289(14) 0.0326(15) 0.0385(16) 0.0115(12) -0.0098(12) -0.0105(12)
C64 0.0524(18) 0.0245(14) 0.0318(15) 0.0032(11) -0.0129(13) -0.0097(13)
C65 0.0507(18) 0.0261(14) 0.0306(15) -0.0057(11) -0.0004(13) 0.0022(13)
C66 0.0282(14) 0.0283(14) 0.0299(14) -0.0027(11) 0.0011(11) -0.0013(11)

loop_
_atom_type_symbol
_atom_type_description
_atom_type_scat_dispersion_real
_atom_type_scat_dispersion_imag
_atom_type_scat_source
C C 0.0033 0.0016 'International Tables Vol C Tables 4.2.6.8 and 6.1.1.4'
H H 0.0000 0.0000 'International Tables Vol C Tables 4.2.6.8 and 6.1.1.4'
B B 0.0013 0.0007 'International Tables Vol C Tables 4.2.6.8 and 6.1.1.4'
N N 0.0061 0.0033 'International Tables Vol C Tables 4.2.6.8 and 6.1.1.4'
S S 0.1246 0.1234 'International Tables Vol C Tables 4.2.6.8 and 6.1.1.4'
Co Co 0.3494 0.9721 'International Tables Vol C Tables 4.2.6.8 and 6.1.1.4'

loop_
_geom_angle_atom_site_label_1
_geom_angle_atom_site_label_2
_geom_angle_atom_site_label_3
_geom_angle
C31 B1 C61 110.13(19)
C31 B1 C41 105.34(19)
C61 B1 C41 112.02(19)
C31 B1 C51 114.1(2)
C61 B1 C51 103.95(19)
C41 B1 C51 111.51(19)
N1' Co2 C13 125.68(15)
N1 Co2 C13 143.28(18)
N1' Co2 C14 165.06(14)
N1 Co2 C14 161.66(18)
C13 Co2 C14 40.4
N1' Co2 C12 97.71(13)
N1 Co2 C12 106.45(16)
C13 Co2 C12 40.3
C14 Co2 C12 67.76(6)
N1' Co2 C15 138.78(15)
N1 Co2 C15 121.43(19)
C13 Co2 C15 67.76(6)
C14 Co2 C15 40.3
C12 Co2 C15 67.66(6)
N1' Co2 C11 103.86(14)
N1 Co2 C11 96.40(16)
C13 Co2 C11 67.70(6)
C14 Co2 C11 67.68(6)
C12 Co2 C11 40.2
C15 Co2 C11 40.2
N1 Co2 S2 84.73(16)
C13 Co2 S2 129.52(6)
C14 Co2 S2 101.02(6)
C12 Co2 S2 168.66(6)
C15 Co2 S2 105.19(6)
C11 Co2 S2 138.49(6)
N1' Co2 S1' 82.17(14)
C13 Co2 S1' 98.91(6)
C14 Co2 S1' 103.62(6)
C12 Co2 S1' 127.68(6)
C15 Co2 S1' 137.85(6)
C11 Co2 S1' 166.48(6)
N1' Co2 S2' 80.91(14)
C13 Co2 S2' 153.40(6)
C14 Co2 S2' 113.25(6)
C12 Co2 S2' 149.12(6)
C15 Co2 S2' 92.99(6)
C11 Co2 S2' 109.80(6)
S1' Co2 S2' 82.92(4)
N1 Co2 S1 77.51(19)
C13 Co2 S1 92.83(6)
C14 Co2 S1 120.34(6)
C12 Co2 S1 101.69(6)
C15 Co2 S1 159.74(6)
C11 Co2 S1 138.66(6)
S2 Co2 S1 82.26(5)
N1' Co2 Co1 44.91(12)
N1 Co2 Co1 45.33(15)
C13 Co2 Co1 144.92(5)
C14 Co2 Co1 147.92(5)
C12 Co2 Co1 140.90(5)
C15 Co2 Co1 145.36(5)
C11 Co2 Co1 141.16(5)
S2 Co2 Co1 49.40(4)
S1' Co2 Co1 50.54(3)
S2' Co2 Co1 52.44(3)
S1 Co2 Co1 52.65(3)
N1' Co1 C5 132.43(15)
N1 Co1 C5 115.88(19)
N1' Co1 C4 166.48(14)
N1 Co1 C4 155.77(19)
C5 Co1 C4 40.1
N1' Co1 C1 100.40(14)
N1 Co1 C1 95.23(16)
C5 Co1 C1 40.0
C4 Co1 C1 67.24(7)
N1' Co1 C3 131.39(16)
N1 Co1 C3 149.16(18)
C5 Co1 C3 67.24(7)
C4 Co1 C3 40.0
C1 Co1 C3 67.14(7)
N1' Co1 C2 99.98(14)
N1 Co1 C2 110.65(17)
C5 Co1 C2 67.20(7)
C4 Co1 C2 67.15(7)
C1 Co1 C2 40.0
C3 Co1 C2 39.9
N1 Co1 S2 85.81(16)
C5 Co1 S2 109.13(8)
C4 Co1 S2 99.19(7)
C1 Co1 S2 145.25(9)
C3 Co1 S2 123.35(7)
C2 Co1 S2 163.26(7)
N1' Co1 S1' 82.69(14)
C5 Co1 S1' 144.11(7)
C4 Co1 S1' 107.15(6)
C1 Co1 S1' 160.79(8)
C3 Co1 S1' 96.47(6)
C2 Co1 S1' 120.88(8)
N1' Co1 S2' 80.21(15)
C5 Co1 S2' 95.08(7)
C4 Co1 S2' 109.79(6)
C1 Co1 S2' 116.58(8)
C3 Co1 S2' 148.20(6)
C2 Co1 S2' 156.44(8)
S1' Co1 S2' 82.63(4)
N1 Co1 S1 77.24(19)
C5 Co1 S1 162.60(7)
C4 Co1 S1 126.83(6)
C1 Co1 S1 132.01(8)
C3 Co1 S1 95.58(6)
C2 Co1 S1 98.09(7)
S2 Co1 S1 82.18(5)
N1' Co1 Co2 44.99(12)
N1 Co1 Co2 45.85(15)
C5 Co1 Co2 145.55(6)
C4 Co1 Co2 148.51(6)
C1 Co1 Co2 141.08(6)
C3 Co1 Co2 145.42(6)
C2 Co1 Co2 141.02(6)
S2 Co1 Co2 50.16(4)
S1' Co1 Co2 51.11(3)
S2' Co1 Co2 51.46(3)
S1 Co1 Co2 51.80(3)
C21 S1 Co2 107.5(2)
C21 S1 Co1 107.7(2)
Co2 S1 Co1 75.55(4)
C23 S2 Co1 106.4(3)
C23 S2 Co2 108.8(3)
Co1 S2 Co2 80.43(5)
C22 C21 S1 111.1(11)
C24 C23 S2 111.9(10)
N2 N1 Co1 120.8(5)
N2 N1 Co2 122.5(5)
Co1 N1 Co2 88.8(2)
N1 N2 N3 176.3(8)
C21' S1' Co1 101.86(17)
C21' S1' Co2 103.34(18)
Co1 S1' Co2 78.34(4)
C23' S2' Co2 110.45(18)
C23' S2' Co1 111.89(17)
Co2 S2' Co1 76.10(4)
C22' C21' S1' 110.5(8)
C24' C23' S2' 111.9(7)
N2' N1' Co1 117.9(4)
N2' N1' Co2 116.4(4)
Co1 N1' Co2 90.10(18)
N3' N2' N1' 171.9(6)
C15 C11 C12 108.0
C15 C11 C16 126.20(17)
C12 C11 C16 125.68(17)
C15 C11 Co2 69.78(7)
C12 C11 Co2 69.74(7)
C16 C11 Co2 128.85(16)
C13 C12 C11 108.0
C13 C12 C17 125.99(17)
C11 C12 C17 126.02(17)
C13 C12 Co2 69.60(7)
C11 C12 Co2 70.03(7)
C17 C12 Co2 127.30(16)
C14 C13 C12 108.0
C14 C13 C18 125.84(18)
C12 C13 C18 125.74(18)
C14 C13 Co2 69.87(7)
C12 C13 Co2 70.08(7)
C18 C13 Co2 131.13(16)
C13 C14 C15 108.0
C13 C14 C19 125.43(19)
C15 C14 C19 126.51(19)
C13 C14 Co2 69.77(7)
C15 C14 Co2 70.06(7)
C19 C14 Co2 128.12(16)
C11 C15 C14 108.0
C11 C15 C20 125.55(18)
C14 C15 C20 126.18(18)
C11 C15 Co2 70.02(7)
C14 C15 Co2 69.63(7)
C20 C15 Co2 130.64(17)
C5 C1 C2 108.0
C5 C1 C6 126.1(3)
C2 C1 C6 125.8(3)
C5 C1 Co1 69.76(7)
C2 C1 Co1 70.22(7)
C6 C1 Co1 128.2(2)
C3 C2 C1 108.0
C3 C2 C7 124.7(3)
C1 C2 C7 127.3(3)
C3 C2 Co1 69.97(7)
C1 C2 Co1 69.83(7)
C7 C2 Co1 126.15(18)
C4 C3 C2 108.0
C4 C3 C8 124.4(2)
C2 C3 C8 127.1(2)
C4 C3 Co1 69.75(7)
C2 C3 Co1 70.13(7)
C8 C3 Co1 132.22(17)
C3 C4 C5 108.0
C3 C4 C9 124.1(2)
C5 C4 C9 127.8(2)
C3 C4 Co1 70.26(7)
C5 C4 Co1 69.88(7)
C9 C4 Co1 127.38(17)
C1 C5 C4 108.0
C1 C5 C10 125.5(3)
C4 C5 C10 126.2(3)
C1 C5 Co1 70.20(7)
C4 C5 Co1 70.04(7)
C10 C5 Co1 130.79(19)
C32 C31 C36 114.7(2)
C32 C31 B1 125.3(2)
C36 C31 B1 119.8(2)
C31 C32 C33 122.6(2)
C34 C33 C32 120.5(3)
C35 C34 C33 118.9(3)
C34 C35 C36 120.2(3)
C35 C36 C31 123.1(3)
C46 C41 C42 114.5(2)
C46 C41 B1 123.0(2)
C42 C41 B1 122.4(2)
C43 C42 C41 122.6(3)
C44 C43 C42 121.0(3)
C43 C44 C45 118.3(3)
C44 C45 C46 120.3(3)
C45 C46 C41 123.3(3)
C56 C51 C52 114.7(2)
C56 C51 B1 123.9(2)
C52 C51 B1 121.2(2)
C53 C52 C51 123.3(3)
C52 C53 C54 120.2(3)
C55 C54 C53 118.6(3)
C54 C55 C56 120.7(3)
C51 C56 C55 122.5(3)
C62 C61 C66 114.9(2)
C62 C61 B1 122.7(2)
C66 C61 B1 122.1(2)
C61 C62 C63 122.6(2)
C64 C63 C62 120.4(3)
C63 C64 C65 119.0(3)
C64 C65 C66 119.9(3)
C65 C66 C61 123.1(3)

loop_
_geom_bond_atom_site_label_1
_geom_bond_atom_site_label_2
_geom_bond_distance
B1 C31 1.642(4)
B1 C61 1.646(4)
B1 C41 1.648(4)
B1 C51 1.648(4)
Co2 N1' 2.014(4)
Co2 N1 2.044(5)
Co2 C13 2.0709(18)
Co2 C14 2.0722(18)
Co2 C12 2.0773(18)
Co2 C15 2.0779(18)
Co2 C11 2.0811(18)
Co2 S2 2.2179(14)
Co2 S1' 2.2638(12)
Co2 S2' 2.2952(12)
Co2 S1 2.3115(14)
Co2 Co1 2.8483(4)
Co1 N1' 2.011(4)
Co1 N1 2.026(5)
Co1 C5 2.0664(19)
Co1 C4 2.0685(19)
Co1 C1 2.072(2)
Co1 C3 2.0752(19)
Co1 C2 2.077(2)
Co1 S2 2.1933(15)
Co1 S1' 2.2456(11)
Co1 S2' 2.3261(12)
Co1 S1 2.3381(14)
S1 C21 1.830(6)
S2 C23 1.813(7)
C21 C22 1.50(2)
C23 C24 1.43(2)
N1 N2 1.162(9)
N2 N3 1.167(9)
S1' C21' 1.866(6)
S2' C23' 1.828(5)
C21' C22' 1.518(16)
C23' C24' 1.509(11)
N1' N2' 1.205(6)
N2' N3' 1.143(7)
C11 C15 1.4293(14)
C11 C12 1.4298(14)
C11 C16 1.486(3)
C12 C13 1.4294(14)
C12 C17 1.491(3)
C13 C14 1.4291(14)
C13 C18 1.492(3)
C14 C15 1.4300(14)
C14 C19 1.493(3)
C15 C20 1.497(4)
C1 C5 1.4169(15)
C1 C2 1.4176(15)
C1 C6 1.499(4)
C2 C3 1.4171(15)
C2 C7 1.517(4)
C3 C4 1.4169(15)
C3 C8 1.493(4)
C4 C5 1.4170(15)
C4 C9 1.492(4)
C5 C10 1.504(4)
C31 C32 1.397(3)
C31 C36 1.404(4)
C32 C33 1.396(4)
C33 C34 1.373(4)
C34 C35 1.379(4)
C35 C36 1.384(4)
C41 C46 1.397(4)
C41 C42 1.404(4)
C42 C43 1.388(4)
C43 C44 1.377(4)
C44 C45 1.377(4)
C45 C46 1.391(4)
C51 C56 1.400(3)
C51 C52 1.401(4)
C52 C53 1.386(4)
C53 C54 1.379(4)
C54 C55 1.377(4)
C55 C56 1.392(4)
C61 C62 1.396(3)
C61 C66 1.400(4)
C62 C63 1.393(4)
C63 C64 1.374(4)
C64 C65 1.379(4)
C65 C66 1.390(4)

loop_
_platon_squeeze_void_nr
_platon_squeeze_void_average_x
_platon_squeeze_void_average_y
_platon_squeeze_void_average_z
_platon_squeeze_void_volume
_platon_squeeze_void_count_electrons
_platon_squeeze_void_content
1 0.000 0.000 0.000 124 40 ' '
2 0.000 0.500 0.500 124 40 ' '
